data_4325822
loop_
_publ_author_name
'Xiu-Mei Zhang'
'Yan-Qin Wang'
'You Song'
'En-Qing Gao'

_publ_section_title
;
 Synthesis, Structures, and Magnetism of Copper(II) and Manganese(II)
 Coordination Polymers with Azide and Pyridylbenzoates
;
_journal_name_full 'Inorganic Chemistry'
_journal_page_first 7284
_journal_page_last 7294
_journal_paper_doi 10.1021/ic2008842
_journal_volume 50
_journal_year 2011
_chemical_formula_sum 'C12 H8 Cu N4 O2'
_chemical_formula_weight 303.76
_chemical_name_systematic
; 
 ? 
;
_space_group_IT_number 4
_symmetry_cell_setting monoclinic
_symmetry_space_group_name_Hall 'P 2yb'
_symmetry_space_group_name_H-M 'P 1 21 1'
_atom_sites_solution_hydrogens geom
_atom_sites_solution_primary direct
_atom_sites_solution_secondary difmap
_audit_creation_method SHELXL-97
_cell_angle_alpha 90.00
_cell_angle_beta 108.673(2)
_cell_angle_gamma 90.00
_cell_formula_units_Z 2
_cell_length_a 8.5221(6)
_cell_length_b 6.4754(4)
_cell_length_c 11.5083(8)
_cell_measurement_reflns_used 2722
_cell_measurement_temperature 296(2)
_cell_measurement_theta_max 26.67
_cell_measurement_theta_min 2.52
_cell_volume 601.64(7)
_computing_cell_refinement 'Bruker SMART'
_computing_data_collection 'Bruker SMART'
_computing_data_reduction 'Bruker SAINT'
_computing_molecular_graphics 'Bruker SHELXTL'
_computing_publication_material 'Bruker SHELXTL'
_computing_structure_refinement 'Bruker SHELXTL'
_computing_structure_solution 'Bruker SHELXTL'
_diffrn_ambient_temperature 296(2)
_diffrn_measured_fraction_theta_full 0.963
_diffrn_measured_fraction_theta_max 0.963
_diffrn_measurement_device_type 'CCD area detector'
_diffrn_measurement_method 'phi and omega scans'
_diffrn_radiation_monochromator graphite
_diffrn_radiation_source 'fine-focus sealed tube'
_diffrn_radiation_type MoK\a
_diffrn_radiation_wavelength 0.71073
_diffrn_reflns_av_R_equivalents 0.0383
_diffrn_reflns_av_sigmaI/netI 0.0517
_diffrn_reflns_limit_h_max 10
_diffrn_reflns_limit_h_min -11
_diffrn_reflns_limit_k_max 8
_diffrn_reflns_limit_k_min -8
_diffrn_reflns_limit_l_max 14
_diffrn_reflns_limit_l_min -15
_diffrn_reflns_number 8115
_diffrn_reflns_theta_full 28.25
_diffrn_reflns_theta_max 28.25
_diffrn_reflns_theta_min 1.87
_diffrn_standards_decay_% 2.5
_exptl_absorpt_coefficient_mu 1.817
_exptl_absorpt_correction_T_max 0.8683
_exptl_absorpt_correction_T_min 0.7126
_exptl_absorpt_correction_type multi-scan
_exptl_absorpt_process_details SADABS
_exptl_crystal_colour green
_exptl_crystal_density_diffrn 1.677
_exptl_crystal_description block
_exptl_crystal_F_000 306
_exptl_crystal_size_max 0.20
_exptl_crystal_size_mid 0.10
_exptl_crystal_size_min 0.08
_refine_diff_density_max 0.504
_refine_diff_density_min -0.343
_refine_diff_density_rms 0.072
_refine_ls_abs_structure_details 'Flack H D (1983), Acta Cryst. A39, 876-881'
_refine_ls_abs_structure_Flack 0.005(18)
_refine_ls_extinction_method none
_refine_ls_goodness_of_fit_ref 1.012
_refine_ls_hydrogen_treatment constr
_refine_ls_matrix_type full
_refine_ls_number_parameters 172
_refine_ls_number_reflns 2744
_refine_ls_number_restraints 1
_refine_ls_restrained_S_all 1.012
_refine_ls_R_factor_all 0.0473
_refine_ls_R_factor_gt 0.0344
_refine_ls_shift/su_max 0.001
_refine_ls_shift/su_mean 0.000
_refine_ls_structure_factor_coef Fsqd
_refine_ls_weighting_details 'calc w=1/[\s^2^(Fo^2^)+(0.0348P)^2^+0.0000P] where P=(Fo^2^+2Fc^2^)/3'
_refine_ls_weighting_scheme calc
_refine_ls_wR_factor_gt 0.0687
_refine_ls_wR_factor_ref 0.0734
_reflns_number_gt 2364
_reflns_number_total 2744
_reflns_threshold_expression >2sigma(I)
_cod_data_source_file ic2008842_si_002_1.cif
_cod_data_source_block 1
_cod_original_sg_symbol_H-M 'P 1 21 1 '
_cod_database_code 4325822

loop_
_symmetry_equiv_pos_as_xyz
'x, y, z'
'-x, y+1/2, -z'

loop_
_atom_site_label
_atom_site_type_symbol
_atom_site_fract_x
_atom_site_fract_y
_atom_site_fract_z
_atom_site_U_iso_or_equiv
_atom_site_adp_type
_atom_site_occupancy
_atom_site_symmetry_multiplicity
_atom_site_calc_flag
_atom_site_refinement_flags
Cu1 Cu 0.48804(5) 0.85651(10) 0.99005(3) 0.02503(11) Uani 1 1 d .
C1 C 0.6231(4) 0.5920(6) 0.8357(3) 0.0261(7) Uani 1 1 d .
C2 C 0.6691(4) 0.5972(6) 0.7205(3) 0.0243(6) Uani 1 1 d .
C3 C 0.7472(5) 0.7677(5) 0.6929(3) 0.0359(9) Uani 1 1 d .
H3A H 0.7747 0.8782 0.7472 0.043 Uiso 1 1 calc R
C4 C 0.7851(5) 0.7754(6) 0.5842(3) 0.0368(9) Uani 1 1 d .
H4A H 0.8408 0.8895 0.5678 0.044 Uiso 1 1 calc R
C5 C 0.7411(4) 0.6155(6) 0.4999(3) 0.0261(6) Uani 1 1 d .
C6 C 0.6621(4) 0.4445(5) 0.5289(3) 0.0319(8) Uani 1 1 d .
H6A H 0.6318 0.3349 0.4740 0.038 Uiso 1 1 calc R
C7 C 0.6283(4) 0.4358(5) 0.6377(3) 0.0310(8) Uani 1 1 d .
H7A H 0.5771 0.3192 0.6561 0.037 Uiso 1 1 calc R
C8 C 0.7794(4) 0.6254(6) 0.3827(3) 0.0270(7) Uani 1 1 d .
C9 C 0.9167(5) 0.7256(6) 0.3720(3) 0.0392(9) Uani 1 1 d .
H9A H 0.9888 0.7930 0.4395 0.047 Uiso 1 1 calc R
C10 C 0.9474(5) 0.7260(6) 0.2608(3) 0.0421(9) Uani 1 1 d .
H10A H 1.0395 0.7936 0.2525 0.051 Uiso 1 1 calc R
C11 C 0.8396(4) 0.6249(6) 0.1635(3) 0.0329(8) Uani 1 1 d .
H11A H 0.8629 0.6208 0.0899 0.039 Uiso 1 1 calc R
C12 C 0.6755(5) 0.5345(5) 0.2772(3) 0.0319(8) Uani 1 1 d .
H12A H 0.5799 0.4707 0.2818 0.038 Uiso 1 1 calc R
N1 N 0.7028(4) 0.5319(4) 0.1692(2) 0.0315(7) Uani 1 1 d .
N2 N 0.3581(3) 0.5962(5) 0.9605(2) 0.0288(6) Uani 1 1 d .
N3 N 0.2236(4) 0.5943(6) 0.9752(3) 0.0390(7) Uani 1 1 d .
N4 N 0.0955(5) 0.5972(8) 0.9851(4) 0.0739(12) Uani 1 1 d .
O1 O 0.6139(3) 0.7621(4) 0.8841(2) 0.0307(6) Uani 1 1 d .
O2 O 0.5969(3) 0.4172(3) 0.8740(2) 0.0342(6) Uani 1 1 d .

loop_
_atom_site_aniso_label
_atom_site_aniso_U_11
_atom_site_aniso_U_22
_atom_site_aniso_U_33
_atom_site_aniso_U_23
_atom_site_aniso_U_13
_atom_site_aniso_U_12
Cu1 0.0390(2) 0.02014(15) 0.02180(17) -0.0004(2) 0.01799(13) 0.0000(2)
C1 0.0307(17) 0.0301(16) 0.0206(15) -0.0030(14) 0.0125(13) 0.0038(16)
C2 0.0277(16) 0.0274(14) 0.0210(14) 0.0012(13) 0.0120(12) 0.0008(16)
C3 0.053(2) 0.0310(17) 0.0297(17) -0.0081(14) 0.0218(17) -0.0108(17)
C4 0.051(2) 0.0340(18) 0.0345(18) -0.0045(14) 0.0259(17) -0.0171(17)
C5 0.0285(16) 0.0325(16) 0.0202(14) -0.0003(14) 0.0117(12) -0.0017(16)
C6 0.042(2) 0.0310(16) 0.0246(16) -0.0077(13) 0.0140(15) -0.0055(15)
C7 0.039(2) 0.0309(16) 0.0265(16) -0.0010(13) 0.0156(15) -0.0092(15)
C8 0.0321(18) 0.0296(17) 0.0228(15) -0.0003(13) 0.0137(13) -0.0025(16)
C9 0.039(2) 0.051(2) 0.0288(17) -0.0019(16) 0.0119(16) -0.0081(18)
C10 0.037(2) 0.059(2) 0.0338(19) 0.0055(18) 0.0160(17) -0.0102(19)
C11 0.038(2) 0.042(2) 0.0244(16) 0.0041(15) 0.0181(14) 0.0004(18)
C12 0.039(2) 0.0346(18) 0.0274(17) -0.0038(14) 0.0177(15) -0.0065(15)
N1 0.0391(18) 0.0359(15) 0.0229(14) -0.0032(11) 0.0150(13) -0.0008(13)
N2 0.0313(15) 0.0230(12) 0.0372(15) 0.0009(12) 0.0182(12) 0.0001(14)
N3 0.047(2) 0.0273(14) 0.0509(18) 0.0013(15) 0.0264(15) 0.0033(17)
N4 0.054(2) 0.061(2) 0.125(4) -0.003(3) 0.056(2) 0.001(3)
O1 0.0432(15) 0.0276(13) 0.0298(12) -0.0038(9) 0.0237(11) -0.0014(10)
O2 0.0614(17) 0.0233(14) 0.0296(11) 0.0050(9) 0.0312(11) 0.0048(10)

loop_
_atom_type_symbol
_atom_type_description
_atom_type_scat_dispersion_real
_atom_type_scat_dispersion_imag
_atom_type_scat_source
C C 0.0033 0.0016 'International Tables Vol C Tables 4.2.6.8 and 6.1.1.4'
H H 0.0000 0.0000 'International Tables Vol C Tables 4.2.6.8 and 6.1.1.4'
N N 0.0061 0.0033 'International Tables Vol C Tables 4.2.6.8 and 6.1.1.4'
O O 0.0106 0.0060 'International Tables Vol C Tables 4.2.6.8 and 6.1.1.4'
Cu Cu 0.3201 1.2651 'International Tables Vol C Tables 4.2.6.8 and 6.1.1.4'

loop_
_geom_angle_atom_site_label_1
_geom_angle_atom_site_label_2
_geom_angle_atom_site_label_3
_geom_angle
_geom_angle_site_symmetry_1
_geom_angle_site_symmetry_3
O1 Cu1 O2 166.55(11) . 2_657
O1 Cu1 N2 90.85(11) . .
O2 Cu1 N2 88.79(10) 2_657 .
O1 Cu1 N2 88.83(11) . 2_657
O2 Cu1 N2 89.61(11) 2_657 2_657
N2 Cu1 N2 171.75(10) . 2_657
O1 Cu1 N1 92.65(10) . 2_656
O2 Cu1 N1 100.79(10) 2_657 2_656
N2 Cu1 N1 93.93(10) . 2_656
N2 Cu1 N1 94.31(11) 2_657 2_656
O1 C1 O2 126.4(3) . .
O1 C1 C2 116.5(3) . .
O2 C1 C2 117.1(3) . .
C3 C2 C7 118.7(3) . .
C3 C2 C1 120.3(3) . .
C7 C2 C1 120.9(3) . .
C2 C3 C4 120.4(3) . .
C2 C3 H3A 119.8 . .
C4 C3 H3A 119.8 . .
C5 C4 C3 121.0(3) . .
C5 C4 H4A 119.5 . .
C3 C4 H4A 119.5 . .
C4 C5 C6 118.0(3) . .
C4 C5 C8 121.0(3) . .
C6 C5 C8 121.0(3) . .
C7 C6 C5 120.7(3) . .
C7 C6 H6A 119.7 . .
C5 C6 H6A 119.7 . .
C6 C7 C2 121.2(3) . .
C6 C7 H7A 119.4 . .
C2 C7 H7A 119.4 . .
C9 C8 C12 116.4(3) . .
C9 C8 C5 122.7(3) . .
C12 C8 C5 120.9(3) . .
C8 C9 C10 120.0(3) . .
C8 C9 H9A 120.0 . .
C10 C9 H9A 120.0 . .
C11 C10 C9 118.7(3) . .
C11 C10 H10A 120.7 . .
C9 C10 H10A 120.7 . .
N1 C11 C10 123.1(3) . .
N1 C11 H11A 118.5 . .
C10 C11 H11A 118.5 . .
N1 C12 C8 124.6(3) . .
N1 C12 H12A 117.7 . .
C8 C12 H12A 117.7 . .
C11 N1 C12 117.1(3) . .
C11 N1 Cu1 125.9(2) . 2_646
C12 N1 Cu1 117.0(2) . 2_646
N3 N2 Cu1 119.0(3) . .
N3 N2 Cu1 121.2(3) . 2_647
Cu1 N2 Cu1 109.40(12) . 2_647
N4 N3 N2 177.4(5) . .
C1 O1 Cu1 132.6(2) . .
C1 O2 Cu1 127.6(2) . 2_647

loop_
_geom_bond_atom_site_label_1
_geom_bond_atom_site_label_2
_geom_bond_distance
_geom_bond_site_symmetry_2
Cu1 O1 1.962(2) .
Cu1 O2 1.963(2) 2_657
Cu1 N2 1.985(3) .
Cu1 N2 1.994(3) 2_657
Cu1 N1 2.320(3) 2_656
C1 O1 1.248(4) .
C1 O2 1.260(4) .
C1 C2 1.498(4) .
C2 C3 1.378(5) .
C2 C7 1.382(5) .
C3 C4 1.388(5) .
C3 H3A 0.9300 .
C4 C5 1.386(5) .
C4 H4A 0.9300 .
C5 C6 1.391(5) .
C5 C8 1.487(4) .
C6 C7 1.373(5) .
C6 H6A 0.9300 .
C7 H7A 0.9300 .
C8 C9 1.378(5) .
C8 C12 1.384(4) .
C9 C10 1.386(5) .
C9 H9A 0.9300 .
C10 C11 1.366(5) .
C10 H10A 0.9300 .
C11 N1 1.332(4) .
C11 H11A 0.9300 .
C12 N1 1.336(4) .
C12 H12A 0.9300 .
N1 Cu1 2.320(3) 2_646
N2 N3 1.211(4) .
N2 Cu1 1.994(3) 2_647
N3 N4 1.133(4) .
O2 Cu1 1.963(2) 2_647
